data_4082831
loop_
_publ_author_name
'Casarrubios, Luis'
'Esteruelas, Miguel A.'
'Larramona, Carmen'
'Muntaner, Jaime G.'
'Oliv\'an, Montserrat'
'O\~nate, Enrique'
'Sierra, Miguel A.'

_publ_section_title
;
 Chelated Assisted Metal-Mediated N--H Bond Activation of \b-Lactams:
 Preparation of Irida-, Rhoda-, Osma-, and Ruthenatrinems
;
_journal_issue 7
_journal_name_full Organometallics
_journal_page_first 1820
_journal_paper_doi 10.1021/om500162m
_journal_volume 33
_journal_year 2014
_chemical_formula_sum 'C33 H54 N2 O3 P2 Ru'
_chemical_formula_weight 689.79
_chemical_name_systematic
; 
 ? 
;
_space_group_IT_number 14
_symmetry_cell_setting monoclinic
_symmetry_space_group_name_Hall '-P 2yn'
_symmetry_space_group_name_H-M 'P 1 21/n 1'
_atom_sites_solution_hydrogens geom
_atom_sites_solution_primary direct
_atom_sites_solution_secondary difmap
_audit_creation_method SHELXL-97
_cell_angle_alpha 90.00
_cell_angle_beta 101.2010(10)
_cell_angle_gamma 90.00
_cell_formula_units_Z 4
_cell_length_a 14.4769(7)
_cell_length_b 10.6595(5)
_cell_length_c 23.1385(12)
_cell_measurement_reflns_used 7330
_cell_measurement_temperature 100(2)
_cell_measurement_theta_max 28
_cell_measurement_theta_min 2.5
_cell_volume 3502.6(3)
_computing_cell_refinement 'SAINT+ v. 7.56a (Bruker AXS, 2008)'
_computing_data_collection 'apex2 v. 7.0 (Bruker AXS, 2009)'
_computing_data_reduction 'SAINT+ v. 7.56a (Bruker AXS, 2008)'
_computing_molecular_graphics 'XP, SHELXTL v. 6.14 (Bruker, 2000)'
_computing_publication_material 'XCIF, SHELXTL v. 6.14 (Bruker, 2000)'
_computing_structure_refinement 'SHELXL-97 (Sheldrick, 1997)'
_computing_structure_solution 'SHELXS-97 (Sheldrick, 1990)'
_diffrn_ambient_temperature 100(2)
_diffrn_detector_area_resol_mean 8.33
_diffrn_measured_fraction_theta_full 0.992
_diffrn_measured_fraction_theta_max 0.932
_diffrn_measurement_device_type 'Bruker APEX DUO system'
_diffrn_measurement_method '\w rotations with narrow frames'
_diffrn_radiation_monochromator graphite
_diffrn_radiation_source 'normal-focus sealed tube'
_diffrn_radiation_type MoK\a
_diffrn_radiation_wavelength 0.71073
_diffrn_reflns_av_R_equivalents 0.0481
_diffrn_reflns_av_sigmaI/netI 0.0493
_diffrn_reflns_limit_h_max 19
_diffrn_reflns_limit_h_min -18
_diffrn_reflns_limit_k_max 14
_diffrn_reflns_limit_k_min -13
_diffrn_reflns_limit_l_max 30
_diffrn_reflns_limit_l_min -29
_diffrn_reflns_number 31601
_diffrn_reflns_theta_full 27.50
_diffrn_reflns_theta_max 28.58
_diffrn_reflns_theta_min 1.83
_diffrn_standards_decay_% 0
_exptl_absorpt_coefficient_mu 0.572
_exptl_absorpt_correction_T_max 0.842
_exptl_absorpt_correction_T_min 0.728
_exptl_absorpt_correction_type multi-scan
_exptl_absorpt_process_details
;
Absorption correction performed with SADABS program. This is based on the
method of Blessing: Blessing, R. H., Acta Crystallogr., Sect. A 1995, 51, 33.

SADABS: Area-Detector Absorption Correction. Bruker-AXS 
within SAINT+ package, v. 6.1 (2000).
;
_exptl_crystal_colour colourless
_exptl_crystal_density_diffrn 1.308
_exptl_crystal_density_method 'not measured'
_exptl_crystal_description 'irregular block'
_exptl_crystal_F_000 1456
_exptl_crystal_size_max 0.26
_exptl_crystal_size_mid 0.11
_exptl_crystal_size_min 0.10
_refine_diff_density_max 0.628
_refine_diff_density_min -0.677
_refine_diff_density_rms 0.084
_refine_ls_extinction_method none
_refine_ls_goodness_of_fit_ref 1.056
_refine_ls_hydrogen_treatment mixed
_refine_ls_matrix_type full
_refine_ls_number_parameters 385
_refine_ls_number_reflns 8342
_refine_ls_number_restraints 0
_refine_ls_restrained_S_all 1.056
_refine_ls_R_factor_all 0.0573
_refine_ls_R_factor_gt 0.0391
_refine_ls_shift/su_max 0.004
_refine_ls_shift/su_mean 0.000
_refine_ls_structure_factor_coef Fsqd
_refine_ls_weighting_details 'calc w=1/[\s^2^(Fo^2^)+(0.0251P)^2^+2.6147P] where P=(Fo^2^+2Fc^2^)/3'
_refine_ls_weighting_scheme calc
_refine_ls_wR_factor_gt 0.0735
_refine_ls_wR_factor_ref 0.0816
_reflns_number_gt 6631
_reflns_number_total 8342
_reflns_threshold_expression >2sigma(I)
_cod_data_source_file om500162m_si_002.cif
_cod_data_source_block enrique172
_cod_depositor_comments 'Adding full bibliography for 4082831.cif.'
_cod_original_sg_symbol_H-M P21/n
_cod_database_code 4082831

loop_
_symmetry_equiv_pos_as_xyz
'x, y, z'
'-x+1/2, y+1/2, -z+1/2'
'-x, -y, -z'
'x-1/2, -y-1/2, z-1/2'

loop_
_atom_site_label
_atom_site_type_symbol
_atom_site_fract_x
_atom_site_fract_y
_atom_site_fract_z
_atom_site_U_iso_or_equiv
_atom_site_adp_type
_atom_site_occupancy
_atom_site_symmetry_multiplicity
_atom_site_calc_flag
_atom_site_refinement_flags
Ru Ru 0.415399(14) 0.214998(18) 0.144234(9) 0.01652(6) Uani 1 1 d .
H01 H 0.4396(17) 0.329(2) 0.1823(11) 0.020 Uiso 1 1 d .
P1 P 0.51905(5) 0.12925(6) 0.22694(3) 0.01956(14) Uani 1 1 d .
P2 P 0.32722(5) 0.36104(6) 0.07553(3) 0.01966(14) Uani 1 1 d .
N1 N 0.29702(15) 0.1659(2) 0.18067(9) 0.0198(5) Uani 1 1 d .
N2 N 0.36239(15) 0.03481(19) 0.09928(9) 0.0194(4) Uani 1 1 d .
O1 O 0.18067(13) 0.30398(18) 0.20281(8) 0.0282(4) Uani 1 1 d .
O2 O 0.10286(12) 0.04928(18) 0.12540(8) 0.0259(4) Uani 1 1 d .
O3 O 0.58224(13) 0.27056(18) 0.08995(9) 0.0288(4) Uani 1 1 d .
C1 C 0.21187(18) 0.2027(3) 0.19000(11) 0.0224(5) Uani 1 1 d .
C2 C 0.16781(18) 0.0690(3) 0.17935(12) 0.0235(6) Uani 1 1 d .
H2 H 0.1475 0.0319 0.2146 0.028 Uiso 1 1 calc R
C3 C 0.26804(18) 0.0321(2) 0.17311(11) 0.0210(5) Uani 1 1 d .
H3 H 0.2992 -0.0184 0.2079 0.025 Uiso 1 1 calc R
C4 C 0.28957(18) -0.0212(2) 0.11766(11) 0.0206(5) Uani 1 1 d .
C5 C 0.24445(19) -0.1260(2) 0.08906(12) 0.0247(6) Uani 1 1 d .
H5 H 0.1921 -0.1622 0.1021 0.030 Uiso 1 1 calc R
C6 C 0.2762(2) -0.1766(2) 0.04189(12) 0.0273(6) Uani 1 1 d .
H6 H 0.2445 -0.2457 0.0209 0.033 Uiso 1 1 calc R
C7 C 0.3552(2) -0.1253(2) 0.02538(12) 0.0263(6) Uani 1 1 d .
H7 H 0.3811 -0.1615 -0.0055 0.032 Uiso 1 1 calc R
C8 C 0.39532(19) -0.0204(2) 0.05483(12) 0.0232(6) Uani 1 1 d .
H8 H 0.4491 0.0151 0.0432 0.028 Uiso 1 1 calc R
C9 C 0.00962(18) 0.0767(3) 0.12448(12) 0.0246(6) Uani 1 1 d .
C10 C -0.0195(2) 0.1602(3) 0.16217(14) 0.0347(7) Uani 1 1 d .
H10 H 0.0250 0.2008 0.1919 0.042 Uiso 1 1 calc R
C11 C -0.1157(2) 0.1849(3) 0.15631(14) 0.0371(7) Uani 1 1 d .
H11 H -0.1365 0.2427 0.1823 0.045 Uiso 1 1 calc R
C12 C -0.1806(2) 0.1267(3) 0.11356(13) 0.0324(7) Uani 1 1 d .
H12 H -0.2457 0.1456 0.1092 0.039 Uiso 1 1 calc R
C13 C -0.1498(2) 0.0398(3) 0.07668(14) 0.0331(7) Uani 1 1 d .
H13 H -0.1943 -0.0029 0.0478 0.040 Uiso 1 1 calc R
C14 C -0.05478(19) 0.0150(3) 0.08174(12) 0.0276(6) Uani 1 1 d .
H14 H -0.0339 -0.0436 0.0562 0.033 Uiso 1 1 calc R
C15 C 0.51611(19) 0.2477(2) 0.11094(12) 0.0223(6) Uani 1 1 d .
C16 C 0.46640(19) 0.1132(3) 0.29364(11) 0.0253(6) Uani 1 1 d .
H16 H 0.4131 0.0527 0.2825 0.030 Uiso 1 1 calc R
C17 C 0.4218(2) 0.2336(3) 0.31088(13) 0.0320(7) Uani 1 1 d .
H17A H 0.3814 0.2141 0.3391 0.048 Uiso 1 1 calc R
H17B H 0.3840 0.2723 0.2757 0.048 Uiso 1 1 calc R
H17C H 0.4714 0.2919 0.3290 0.048 Uiso 1 1 calc R
C18 C 0.5301(2) 0.0557(3) 0.34820(13) 0.0421(8) Uani 1 1 d .
H18A H 0.5792 0.1161 0.3648 0.063 Uiso 1 1 calc R
H18B H 0.5594 -0.0210 0.3368 0.063 Uiso 1 1 calc R
H18C H 0.4922 0.0355 0.3778 0.063 Uiso 1 1 calc R
C19 C 0.56764(18) -0.0299(2) 0.21850(12) 0.0228(6) Uani 1 1 d .
H19 H 0.6153 -0.0484 0.2549 0.027 Uiso 1 1 calc R
C20 C 0.61817(19) -0.0325(3) 0.16646(12) 0.0284(6) Uani 1 1 d .
H20A H 0.6414 -0.1175 0.1617 0.043 Uiso 1 1 calc R
H20B H 0.6714 0.0261 0.1738 0.043 Uiso 1 1 calc R
H20C H 0.5742 -0.0077 0.1305 0.043 Uiso 1 1 calc R
C21 C 0.49298(19) -0.1334(2) 0.21168(12) 0.0266(6) Uani 1 1 d .
H21A H 0.4496 -0.1237 0.1738 0.040 Uiso 1 1 calc R
H21B H 0.4578 -0.1271 0.2437 0.040 Uiso 1 1 calc R
H21C H 0.5237 -0.2155 0.2132 0.040 Uiso 1 1 calc R
C22 C 0.62979(18) 0.2238(3) 0.24541(12) 0.0264(6) Uani 1 1 d .
H22 H 0.6508 0.2354 0.2071 0.032 Uiso 1 1 calc R
C23 C 0.6151(2) 0.3568(3) 0.26692(16) 0.0440(9) Uani 1 1 d .
H23A H 0.6058 0.3535 0.3077 0.066 Uiso 1 1 calc R
H23B H 0.5594 0.3941 0.2419 0.066 Uiso 1 1 calc R
H23C H 0.6706 0.4081 0.2649 0.066 Uiso 1 1 calc R
C24 C 0.7143(2) 0.1646(3) 0.28661(16) 0.0428(8) Uani 1 1 d .
H24A H 0.7698 0.2181 0.2882 0.064 Uiso 1 1 calc R
H24B H 0.7268 0.0815 0.2718 0.064 Uiso 1 1 calc R
H24C H 0.7004 0.1565 0.3262 0.064 Uiso 1 1 calc R
C25 C 0.3458(2) 0.5247(2) 0.10230(12) 0.0259(6) Uani 1 1 d .
H25 H 0.3055 0.5795 0.0725 0.031 Uiso 1 1 calc R
C26 C 0.3137(2) 0.5449(3) 0.16102(12) 0.0329(7) Uani 1 1 d .
H26A H 0.3564 0.5006 0.1925 0.049 Uiso 1 1 calc R
H26B H 0.2497 0.5122 0.1581 0.049 Uiso 1 1 calc R
H26C H 0.3144 0.6347 0.1701 0.049 Uiso 1 1 calc R
C27 C 0.4474(2) 0.5693(3) 0.10708(13) 0.0324(7) Uani 1 1 d .
H27A H 0.4531 0.6559 0.1217 0.049 Uiso 1 1 calc R
H27B H 0.4645 0.5658 0.0682 0.049 Uiso 1 1 calc R
H27C H 0.4897 0.5150 0.1344 0.049 Uiso 1 1 calc R
C28 C 0.36654(19) 0.3739(2) 0.00323(11) 0.0235(6) Uani 1 1 d .
H28 H 0.4340 0.4006 0.0135 0.028 Uiso 1 1 calc R
C29 C 0.3677(2) 0.2494(3) -0.02929(13) 0.0363(7) Uani 1 1 d .
H29A H 0.3029 0.2223 -0.0446 0.055 Uiso 1 1 calc R
H29B H 0.4001 0.1859 -0.0021 0.055 Uiso 1 1 calc R
H29C H 0.4009 0.2602 -0.0621 0.055 Uiso 1 1 calc R
C30 C 0.3179(2) 0.4739(3) -0.03994(13) 0.0351(7) Uani 1 1 d .
H30A H 0.3504 0.4808 -0.0732 0.053 Uiso 1 1 calc R
H30B H 0.3199 0.5549 -0.0197 0.053 Uiso 1 1 calc R
H30C H 0.2521 0.4497 -0.0545 0.053 Uiso 1 1 calc R
C31 C 0.19677(18) 0.3481(3) 0.06087(12) 0.0265(6) Uani 1 1 d .
H31 H 0.1802 0.3310 0.1001 0.032 Uiso 1 1 calc R
C32 C 0.1381(2) 0.4635(3) 0.03677(14) 0.0364(7) Uani 1 1 d .
H32A H 0.1494 0.4837 -0.0026 0.055 Uiso 1 1 calc R
H32B H 0.1565 0.5350 0.0631 0.055 Uiso 1 1 calc R
H32C H 0.0711 0.4454 0.0344 0.055 Uiso 1 1 calc R
C33 C 0.1618(2) 0.2326(3) 0.02296(14) 0.0348(7) Uani 1 1 d .
H33A H 0.0964 0.2148 0.0257 0.052 Uiso 1 1 calc R
H33B H 0.2013 0.1601 0.0372 0.052 Uiso 1 1 calc R
H33C H 0.1654 0.2496 -0.0182 0.052 Uiso 1 1 calc R

loop_
_atom_site_aniso_label
_atom_site_aniso_U_11
_atom_site_aniso_U_22
_atom_site_aniso_U_33
_atom_site_aniso_U_23
_atom_site_aniso_U_13
_atom_site_aniso_U_12
Ru 0.01700(10) 0.01513(10) 0.01786(10) -0.00089(8) 0.00450(7) 0.00004(8)
P1 0.0205(3) 0.0178(3) 0.0202(3) -0.0014(3) 0.0036(3) 0.0007(3)
P2 0.0221(3) 0.0181(3) 0.0189(3) 0.0002(3) 0.0044(3) 0.0014(3)
N1 0.0209(11) 0.0189(11) 0.0207(11) -0.0015(9) 0.0068(9) -0.0010(9)
N2 0.0219(11) 0.0173(11) 0.0189(11) 0.0016(9) 0.0037(9) 0.0010(9)
O1 0.0262(10) 0.0290(11) 0.0314(11) -0.0048(9) 0.0106(8) 0.0014(8)
O2 0.0193(9) 0.0353(11) 0.0228(10) -0.0047(8) 0.0039(8) -0.0023(8)
O3 0.0243(10) 0.0321(11) 0.0333(11) 0.0020(9) 0.0138(9) 0.0011(9)
C1 0.0234(13) 0.0256(14) 0.0189(12) -0.0016(11) 0.0060(11) -0.0021(11)
C2 0.0229(13) 0.0288(15) 0.0194(13) -0.0009(11) 0.0057(11) -0.0060(11)
C3 0.0208(13) 0.0211(13) 0.0210(13) -0.0003(11) 0.0036(11) -0.0029(10)
C4 0.0217(13) 0.0168(12) 0.0222(13) 0.0036(10) 0.0014(11) 0.0005(10)
C5 0.0256(14) 0.0189(13) 0.0284(14) 0.0048(11) 0.0024(12) -0.0031(11)
C6 0.0351(16) 0.0157(12) 0.0278(15) -0.0010(11) -0.0021(12) 0.0015(11)
C7 0.0336(15) 0.0198(13) 0.0253(14) -0.0016(11) 0.0048(12) 0.0081(12)
C8 0.0242(13) 0.0221(13) 0.0232(14) 0.0023(11) 0.0041(11) 0.0047(11)
C9 0.0220(13) 0.0291(15) 0.0231(14) 0.0010(11) 0.0060(11) -0.0024(11)
C10 0.0249(15) 0.0433(18) 0.0364(17) -0.0131(14) 0.0068(13) -0.0052(13)
C11 0.0276(15) 0.045(2) 0.0403(18) -0.0110(15) 0.0114(14) 0.0001(14)
C12 0.0244(14) 0.0368(17) 0.0356(17) 0.0058(14) 0.0049(13) -0.0004(13)
C13 0.0276(15) 0.0319(16) 0.0359(17) 0.0007(13) -0.0038(13) -0.0007(13)
C14 0.0284(14) 0.0260(14) 0.0269(15) -0.0006(12) 0.0014(12) -0.0002(12)
C15 0.0270(14) 0.0176(13) 0.0214(13) -0.0010(10) 0.0025(11) 0.0024(10)
C16 0.0294(14) 0.0260(14) 0.0209(13) -0.0013(11) 0.0060(12) 0.0002(11)
C17 0.0372(16) 0.0313(16) 0.0300(16) -0.0089(13) 0.0125(13) 0.0022(13)
C18 0.050(2) 0.053(2) 0.0238(16) 0.0036(15) 0.0071(15) 0.0132(17)
C19 0.0234(13) 0.0213(13) 0.0224(13) 0.0006(11) 0.0015(11) 0.0043(11)
C20 0.0277(14) 0.0283(15) 0.0292(15) -0.0039(12) 0.0057(12) 0.0063(12)
C21 0.0325(15) 0.0162(12) 0.0298(15) 0.0026(11) 0.0029(12) 0.0036(11)
C22 0.0205(13) 0.0293(15) 0.0282(14) -0.0041(12) 0.0017(11) -0.0043(12)
C23 0.0352(17) 0.0275(17) 0.063(2) -0.0083(16) -0.0060(16) -0.0041(14)
C24 0.0284(16) 0.0347(18) 0.058(2) -0.0053(16) -0.0101(15) 0.0005(14)
C25 0.0349(16) 0.0176(13) 0.0237(14) -0.0016(11) 0.0021(12) 0.0019(11)
C26 0.0477(18) 0.0253(15) 0.0252(15) -0.0032(12) 0.0059(14) 0.0100(14)
C27 0.0410(17) 0.0209(14) 0.0340(16) -0.0032(12) 0.0040(14) -0.0037(13)
C28 0.0296(14) 0.0211(13) 0.0209(13) -0.0005(11) 0.0078(11) -0.0011(11)
C29 0.061(2) 0.0265(16) 0.0260(15) -0.0038(12) 0.0187(15) -0.0020(14)
C30 0.0472(19) 0.0321(16) 0.0280(16) 0.0065(13) 0.0123(14) 0.0076(14)
C31 0.0203(13) 0.0349(16) 0.0242(14) 0.0028(12) 0.0045(11) 0.0037(12)
C32 0.0274(15) 0.047(2) 0.0339(17) 0.0072(15) 0.0037(13) 0.0125(14)
C33 0.0266(15) 0.0384(18) 0.0362(17) 0.0046(14) -0.0018(13) -0.0062(13)

loop_
_atom_type_symbol
_atom_type_description
_atom_type_scat_dispersion_real
_atom_type_scat_dispersion_imag
_atom_type_scat_source
C C 0.0033 0.0016 'International Tables Vol C Tables 4.2.6.8 and 6.1.1.4'
H H 0.0000 0.0000 'International Tables Vol C Tables 4.2.6.8 and 6.1.1.4'
N N 0.0061 0.0033 'International Tables Vol C Tables 4.2.6.8 and 6.1.1.4'
O O 0.0106 0.0060 'International Tables Vol C Tables 4.2.6.8 and 6.1.1.4'
P P 0.1023 0.0942 'International Tables Vol C Tables 4.2.6.8 and 6.1.1.4'
Ru Ru -1.2594 0.8363 'International Tables Vol C Tables 4.2.6.8 and 6.1.1.4'

loop_
_geom_angle_atom_site_label_1
_geom_angle_atom_site_label_2
_geom_angle_atom_site_label_3
_geom_angle
C15 Ru N1 176.50(10)
C15 Ru N2 101.44(10)
N1 Ru N2 75.11(8)
C15 Ru P1 88.97(8)
N1 Ru P1 91.01(6)
N2 Ru P1 98.60(5)
C15 Ru P2 87.83(8)
N1 Ru P2 93.23(6)
N2 Ru P2 99.06(6)
P1 Ru P2 162.33(2)
C15 Ru H01 88.8(10)
N1 Ru H01 94.7(10)
N2 Ru H01 169.4(10)
P1 Ru H01 78.4(10)
P2 Ru H01 84.1(10)
C16 P1 C19 103.15(12)
C16 P1 C22 109.36(13)
C19 P1 C22 100.98(12)
C16 P1 Ru 114.10(9)
C19 P1 Ru 117.32(9)
C22 P1 Ru 110.86(9)
C25 P2 C31 101.96(13)
C25 P2 C28 100.38(12)
C31 P2 C28 108.47(12)
C25 P2 Ru 111.36(9)
C31 P2 Ru 117.54(9)
C28 P2 Ru 115.02(9)
C1 N1 C3 93.0(2)
C1 N1 Ru 145.75(18)
C3 N1 Ru 114.95(15)
C8 N2 C4 117.4(2)
C8 N2 Ru 125.86(18)
C4 N2 Ru 116.72(17)
C9 O2 C2 117.4(2)
O1 C1 N1 133.1(3)
O1 C1 C2 133.0(2)
N1 C1 C2 93.9(2)
O2 C2 C3 110.8(2)
O2 C2 C1 116.9(2)
C3 C2 C1 83.33(19)
O2 C2 H2 114.1
C3 C2 H2 114.1
C1 C2 H2 114.1
N1 C3 C4 111.5(2)
N1 C3 C2 89.66(19)
C4 C3 C2 122.5(2)
N1 C3 H3 110.4
C4 C3 H3 110.4
C2 C3 H3 110.4
N2 C4 C5 121.8(2)
N2 C4 C3 114.1(2)
C5 C4 C3 123.9(2)
C6 C5 C4 119.6(3)
C6 C5 H5 120.2
C4 C5 H5 120.2
C5 C6 C7 119.0(3)
C5 C6 H6 120.5
C7 C6 H6 120.5
C8 C7 C6 118.4(3)
C8 C7 H7 120.8
C6 C7 H7 120.8
N2 C8 C7 123.6(3)
N2 C8 H8 118.2
C7 C8 H8 118.2
C10 C9 O2 123.4(2)
C10 C9 C14 121.0(3)
O2 C9 C14 115.6(2)
C9 C10 C11 119.0(3)
C9 C10 H10 120.5
C11 C10 H10 120.5
C12 C11 C10 120.9(3)
C12 C11 H11 119.5
C10 C11 H11 119.5
C11 C12 C13 119.2(3)
C11 C12 H12 120.4
C13 C12 H12 120.4
C14 C13 C12 120.5(3)
C14 C13 H13 119.8
C12 C13 H13 119.8
C13 C14 C9 119.3(3)
C13 C14 H14 120.3
C9 C14 H14 120.3
O3 C15 Ru 178.8(2)
C17 C16 C18 109.7(2)
C17 C16 P1 113.7(2)
C18 C16 P1 116.2(2)
C17 C16 H16 105.4
C18 C16 H16 105.4
P1 C16 H16 105.4
C16 C17 H17A 109.5
C16 C17 H17B 109.5
H17A C17 H17B 109.5
C16 C17 H17C 109.5
H17A C17 H17C 109.5
H17B C17 H17C 109.5
C16 C18 H18A 109.5
C16 C18 H18B 109.5
H18A C18 H18B 109.5
C16 C18 H18C 109.5
H18A C18 H18C 109.5
H18B C18 H18C 109.5
C20 C19 C21 110.1(2)
C20 C19 P1 110.37(18)
C21 C19 P1 113.19(18)
C20 C19 H19 107.7
C21 C19 H19 107.7
P1 C19 H19 107.7
C19 C20 H20A 109.5
C19 C20 H20B 109.5
H20A C20 H20B 109.5
C19 C20 H20C 109.5
H20A C20 H20C 109.5
H20B C20 H20C 109.5
C19 C21 H21A 109.5
C19 C21 H21B 109.5
H21A C21 H21B 109.5
C19 C21 H21C 109.5
H21A C21 H21C 109.5
H21B C21 H21C 109.5
C23 C22 C24 108.9(2)
C23 C22 P1 113.9(2)
C24 C22 P1 117.7(2)
C23 C22 H22 105.0
C24 C22 H22 105.0
P1 C22 H22 105.0
C22 C23 H23A 109.5
C22 C23 H23B 109.5
H23A C23 H23B 109.5
C22 C23 H23C 109.5
H23A C23 H23C 109.5
H23B C23 H23C 109.5
C22 C24 H24A 109.5
C22 C24 H24B 109.5
H24A C24 H24B 109.5
C22 C24 H24C 109.5
H24A C24 H24C 109.5
H24B C24 H24C 109.5
C27 C25 C26 110.2(2)
C27 C25 P2 113.08(19)
C26 C25 P2 112.28(19)
C27 C25 H25 107.0
C26 C25 H25 107.0
P2 C25 H25 107.0
C25 C26 H26A 109.5
C25 C26 H26B 109.5
H26A C26 H26B 109.5
C25 C26 H26C 109.5
H26A C26 H26C 109.5
H26B C26 H26C 109.5
C25 C27 H27A 109.5
C25 C27 H27B 109.5
H27A C27 H27B 109.5
C25 C27 H27C 109.5
H27A C27 H27C 109.5
H27B C27 H27C 109.5
C29 C28 C30 109.3(2)
C29 C28 P2 114.24(19)
C30 C28 P2 116.81(19)
C29 C28 H28 105.1
C30 C28 H28 105.1
P2 C28 H28 105.1
C28 C29 H29A 109.5
C28 C29 H29B 109.5
H29A C29 H29B 109.5
C28 C29 H29C 109.5
H29A C29 H29C 109.5
H29B C29 H29C 109.5
C28 C30 H30A 109.5
C28 C30 H30B 109.5
H30A C30 H30B 109.5
C28 C30 H30C 109.5
H30A C30 H30C 109.5
H30B C30 H30C 109.5
C32 C31 C33 109.6(2)
C32 C31 P2 118.5(2)
C33 C31 P2 111.96(19)
C32 C31 H31 105.2
C33 C31 H31 105.2
P2 C31 H31 105.2
C31 C32 H32A 109.5
C31 C32 H32B 109.5
H32A C32 H32B 109.5
C31 C32 H32C 109.5
H32A C32 H32C 109.5
H32B C32 H32C 109.5
C31 C33 H33A 109.5
C31 C33 H33B 109.5
H33A C33 H33B 109.5
C31 C33 H33C 109.5
H33A C33 H33C 109.5
H33B C33 H33C 109.5

loop_
_geom_bond_atom_site_label_1
_geom_bond_atom_site_label_2
_geom_bond_distance
Ru C15 1.810(3)
Ru N1 2.117(2)
Ru N2 2.247(2)
Ru P1 2.3735(7)
Ru P2 2.4066(7)
Ru H01 1.50(3)
P1 C16 1.857(3)
P1 C19 1.862(3)
P1 C22 1.871(3)
P2 C25 1.853(3)
P2 C31 1.858(3)
P2 C28 1.874(3)
N1 C1 1.350(3)
N1 C3 1.487(3)
N2 C8 1.350(3)
N2 C4 1.350(3)
O1 C1 1.229(3)
O2 C9 1.377(3)
O2 C2 1.425(3)
O3 C15 1.180(3)
C1 C2 1.561(4)
C2 C3 1.537(3)
C2 H2 1.0000
C3 C4 1.491(4)
C3 H3 1.0000
C4 C5 1.395(4)
C5 C6 1.374(4)
C5 H5 0.9500
C6 C7 1.387(4)
C6 H6 0.9500
C7 C8 1.377(4)
C7 H7 0.9500
C8 H8 0.9500
C9 C10 1.369(4)
C9 C14 1.386(4)
C10 C11 1.398(4)
C10 H10 0.9500
C11 C12 1.372(4)
C11 H11 0.9500
C12 C13 1.390(4)
C12 H12 0.9500
C13 C14 1.383(4)
C13 H13 0.9500
C14 H14 0.9500
C16 C17 1.524(4)
C16 C18 1.538(4)
C16 H16 1.0000
C17 H17A 0.9800
C17 H17B 0.9800
C17 H17C 0.9800
C18 H18A 0.9800
C18 H18B 0.9800
C18 H18C 0.9800
C19 C20 1.526(4)
C19 C21 1.530(4)
C19 H19 1.0000
C20 H20A 0.9800
C20 H20B 0.9800
C20 H20C 0.9800
C21 H21A 0.9800
C21 H21B 0.9800
C21 H21C 0.9800
C22 C23 1.531(4)
C22 C24 1.533(4)
C22 H22 1.0000
C23 H23A 0.9800
C23 H23B 0.9800
C23 H23C 0.9800
C24 H24A 0.9800
C24 H24B 0.9800
C24 H24C 0.9800
C25 C27 1.530(4)
C25 C26 1.534(4)
C25 H25 1.0000
C26 H26A 0.9800
C26 H26B 0.9800
C26 H26C 0.9800
C27 H27A 0.9800
C27 H27B 0.9800
C27 H27C 0.9800
C28 C29 1.527(4)
C28 C30 1.535(4)
C28 H28 1.0000
C29 H29A 0.9800
C29 H29B 0.9800
C29 H29C 0.9800
C30 H30A 0.9800
C30 H30B 0.9800
C30 H30C 0.9800
C31 C32 1.537(4)
C31 C33 1.538(4)
C31 H31 1.0000
C32 H32A 0.9800
C32 H32B 0.9800
C32 H32C 0.9800
C33 H33A 0.9800
C33 H33B 0.9800
C33 H33C 0.9800
